data_7228092
loop_
_publ_author_name
'Zhao, Shufang'
'Liang, Zhijie'
'Geng, Qiaohua'
'Ma, Pengtao'
'Zhang, Chao'
'Niu, Jingyang'
'Wang, Jingping'

_publ_section_title
;
 Assembly of niobium-phosphate cluster and in-situ
 transition-metal-containing derivatives
;
_journal_name_full CrystEngComm
_journal_paper_doi 10.1039/C7CE00603A
_journal_year 2017
_chemical_formula_moiety '0.5(Cs6 Nb12 O95 P8 Zn4), 2(O)'
_chemical_formula_sum 'Cs3 H28 Nb6 O50 P4 Zn2'
_chemical_formula_weight 2039.03
_space_group_crystal_system monoclinic
_space_group_IT_number 14
_space_group_name_Hall '-P 2ybc'
_space_group_name_H-M_alt 'P 1 21/c 1'
_symmetry_space_group_name_Hall '-P 2ybc'
_symmetry_space_group_name_H-M 'P 1 21/c 1'
_atom_sites_solution_primary direct
_audit_creation_date 2017-03-25
_audit_creation_method
;
Olex2 1.2-beta
(compiled 2015.01.26 svn.r3150 for OlexSys, GUI svn.r4998)
;
_audit_update_record
;
2017-03-27 deposited with the CCDC.
2017-04-19 downloaded from the CCDC.
;
_cell_angle_alpha 90
_cell_angle_beta 109.375(5)
_cell_angle_gamma 90
_cell_formula_units_Z 2
_cell_length_a 10.558(4)
_cell_length_b 20.153(7)
_cell_length_c 10.614(4)
_cell_measurement_reflns_used 6922
_cell_measurement_temperature 296(2)
_cell_measurement_theta_max 28.33
_cell_measurement_theta_min 2.87
_cell_volume 2130.5(14)
_computing_molecular_graphics 'Olex2 (Dolomanov et al., 2009)'
_computing_publication_material 'Olex2 (Dolomanov et al., 2009)'
_computing_structure_refinement 'ShelXL-2014/7 (Sheldrick, 2008)'
_computing_structure_solution 'ShelXS-1997 (Sheldrick, 2008)'
_diffrn_ambient_temperature 296.15
_diffrn_measured_fraction_theta_full 0.997
_diffrn_measured_fraction_theta_max 0.997
_diffrn_measurement_device_type 'Bruker APEX-II CCD'
_diffrn_measurement_method '\f and \w scans'
_diffrn_radiation_monochromator graphite
_diffrn_radiation_type MoK\a
_diffrn_radiation_wavelength 0.71073
_diffrn_reflns_av_R_equivalents 0.0213
_diffrn_reflns_av_unetI/netI 0.0235
_diffrn_reflns_Laue_measured_fraction_full 0.997
_diffrn_reflns_Laue_measured_fraction_max 0.997
_diffrn_reflns_limit_h_max 11
_diffrn_reflns_limit_h_min -12
_diffrn_reflns_limit_k_max 23
_diffrn_reflns_limit_k_min -24
_diffrn_reflns_limit_l_max 12
_diffrn_reflns_limit_l_min -5
_diffrn_reflns_number 10850
_diffrn_reflns_point_group_measured_fraction_full 0.997
_diffrn_reflns_point_group_measured_fraction_max 0.997
_diffrn_reflns_theta_full 25.100
_diffrn_reflns_theta_max 25.100
_diffrn_reflns_theta_min 2.021
_diffrn_standards_number 0
_exptl_absorpt_coefficient_mu 5.475
_exptl_absorpt_correction_T_max 0.7457
_exptl_absorpt_correction_T_min 0.4623
_exptl_absorpt_correction_type multi-scan
_exptl_absorpt_process_details
;
SADABS-2008/1 (Bruker,2008) was used for absorption correction.
wR2(int) was 0.1306 before and 0.0365 after correction.
The Ratio of minimum to maximum transmission is 0.6200.
The \l/2 correction factor is 0.0015.
;
_exptl_crystal_colour yellow
_exptl_crystal_colour_primary yellow
_exptl_crystal_density_diffrn 3.179
_exptl_crystal_description block
_exptl_crystal_F_000 1918
_exptl_crystal_size_max 0.39
_exptl_crystal_size_mid 0.21
_exptl_crystal_size_min 0.016
_refine_diff_density_max 3.593
_refine_diff_density_min -2.722
_refine_diff_density_rms 0.230
_refine_ls_extinction_method none
_refine_ls_goodness_of_fit_ref 1.035
_refine_ls_hydrogen_treatment undef
_refine_ls_matrix_type full
_refine_ls_number_parameters 308
_refine_ls_number_reflns 3782
_refine_ls_number_restraints 6
_refine_ls_restrained_S_all 1.038
_refine_ls_R_factor_all 0.0609
_refine_ls_R_factor_gt 0.0558
_refine_ls_shift/su_max 0.000
_refine_ls_shift/su_mean 0.000
_refine_ls_structure_factor_coef Fsqd
_refine_ls_weighting_details 'w=1/[\s^2^(Fo^2^)+(0.0801P)^2^+38.7921P] where P=(Fo^2^+2Fc^2^)/3'
_refine_ls_weighting_scheme calc
_refine_ls_wR_factor_gt 0.1476
_refine_ls_wR_factor_ref 0.1528
_reflns_Friedel_coverage 0.000
_reflns_number_gt 3418
_reflns_number_total 3782
_reflns_threshold_expression 'I > 2\s(I)'
_cod_data_source_file c7ce00603a2.cif
_cod_data_source_block njy1
_cod_original_cell_volume 2130.4(12)
_cod_database_code 7228092
_shelx_space_group_comment
;
The symmetry employed for this shelxl refinement is uniquely defined
by the following loop, which should always be used as a source of
symmetry information in preference to the above space-group names.
They are only intended as comments.
;
_shelx_estimated_absorpt_t_max 0.918
_shelx_estimated_absorpt_t_min 0.224
_olex2_refinement_description
;
1. Uiso/Uaniso restraints and constraints
Uanis(O5W) \\sim Ueq: with sigma of 0.01 and sigma for terminal atoms of 0.02
2. Others
 Fixed Sof: Cs1(0.9) Cs1'(0.1) Cs2(0.5) O5W(0.5) O8W(0.25)
;
_shelx_shelxl_version_number 2014/7
_olex2_submission_special_instructions 'No special instructions were received'

loop_
_space_group_symop_operation_xyz
'x, y, z'
'-x, y+1/2, -z+1/2'
'-x, -y, -z'
'x, -y-1/2, z-1/2'

loop_
_atom_site_label
_atom_site_type_symbol
_atom_site_fract_x
_atom_site_fract_y
_atom_site_fract_z
_atom_site_U_iso_or_equiv
_atom_site_adp_type
_atom_site_occupancy
_atom_site_site_symmetry_order
_atom_site_calc_flag
_atom_site_refinement_flags_posn
_atom_site_refinement_flags_adp
_atom_site_refinement_flags_occupancy
_atom_site_disorder_assembly
_atom_site_disorder_group
Nb1 Nb 0.59751(8) 0.15569(4) 0.03418(7) 0.0209(2) Uani 1 1 d . . . . .
Nb2 Nb 0.29785(7) 0.08802(4) -0.03594(8) 0.0205(2) Uani 1 1 d . . . . .
Nb3 Nb 0.56996(8) 0.05173(4) -0.20748(7) 0.0223(2) Uani 1 1 d . . . . .
Zn1 Zn 0.92884(16) 0.12915(8) 0.46854(16) 0.0584(4) Uani 1 1 d . . . . .
P1 P 0.3814(2) 0.18323(11) -0.2491(2) 0.0277(5) Uani 1 1 d . . . . .
P2 P 0.7202(2) 0.03272(11) 0.2626(2) 0.0218(5) Uani 1 1 d . . . . .
Cs1 Cs 0.4621(2) 0.13112(5) 0.40627(11) 0.0953(6) Uani 0.9 1 d . . . A 1
Cs1' Cs 0.5823(12) 0.1465(6) 0.4444(12) 0.077(3) Uiso 0.1 1 d . . . A 2
Cs2 Cs 1.0608(3) 0.03426(11) 0.1911(4) 0.1124(11) Uani 0.5 1 d . . . A .
O1 O 0.7499(7) 0.2188(3) 0.0887(7) 0.0340(15) Uani 1 1 d . . . . .
O2 O 0.6433(7) 0.2354(3) 0.1454(7) 0.0356(16) Uani 1 1 d . . . . .
O3 O 0.4269(6) 0.1582(3) 0.0849(6) 0.0260(13) Uani 1 1 d . . . . .
O4 O 0.6949(7) 0.1170(4) -0.0829(8) 0.0429(18) Uani 1 1 d . . . . .
O5 O 0.4915(6) 0.2118(3) -0.1246(6) 0.0288(14) Uani 1 1 d . . . . .
O6 O 0.6856(7) 0.0984(3) 0.1869(6) 0.0312(15) Uani 1 1 d . . . . .
O7 O 0.4831(5) 0.0783(3) -0.0646(5) 0.0179(11) Uani 1 1 d . . . . .
O8 O 0.1761(7) 0.1395(4) 0.0276(9) 0.0450(19) Uani 1 1 d . . . . .
O9 O 0.1025(7) 0.0898(4) -0.0725(9) 0.0451(19) Uani 1 1 d . . . . .
O10 O 0.3446(6) 0.0241(3) 0.0989(6) 0.0282(14) Uani 1 1 d . . . . .
O11 O 0.2715(6) 0.1535(3) -0.2001(7) 0.0309(15) Uani 1 1 d . . . . .
O12 O 0.6968(11) 0.0664(5) -0.2982(11) 0.071(3) Uani 1 1 d . . . . .
O13 O 0.5934(10) 0.0234(5) -0.3721(9) 0.061(2) Uani 1 1 d . . . . .
O14 O 0.4460(7) 0.1283(3) -0.3074(6) 0.0297(14) Uani 1 1 d . . . . .
O15 O 0.3214(7) 0.2365(3) -0.3499(7) 0.0429(19) Uani 1 1 d . . . . .
O16 O 0.5941(7) 0.0080(3) 0.2865(6) 0.0310(14) Uani 1 1 d . . . . .
O17 O 0.7672(6) -0.0160(3) 0.1787(7) 0.0315(14) Uani 1 1 d . . . . .
O18 O 0.8314(7) 0.0445(3) 0.3917(6) 0.0342(16) Uani 1 1 d . . . . .
O1W O 0.7537(11) 0.1871(5) 0.4155(10) 0.071(3) Uani 1 1 d . . . . .
O2W O 0.9663(10) 0.1594(5) 0.2936(11) 0.075(3) Uani 1 1 d . . . . .
O3W O 1.1159(11) 0.0828(5) 0.5168(16) 0.104(5) Uani 1 1 d . . . . .
O4W O 1.0311(13) 0.2216(6) 0.5625(15) 0.112(5) Uani 1 1 d . . . . .
O5W O 0.915(2) 0.1111(10) 0.6520(16) 0.065(5) Uani 0.5 1 d . U . A .
O6W O 0.8908(12) 0.1839(6) 0.8586(14) 0.086(3) Uani 1 1 d . . . . .
O7W O 0.2007(16) 0.2131(9) 0.3758(15) 0.137(7) Uani 1 1 d . . . . .
O8W O 1.0000 0.0000 0.5000 0.051(6) Uani 0.5 2 d S T P . .

loop_
_atom_site_aniso_label
_atom_site_aniso_U_11
_atom_site_aniso_U_22
_atom_site_aniso_U_33
_atom_site_aniso_U_23
_atom_site_aniso_U_13
_atom_site_aniso_U_12
Nb1 0.0249(4) 0.0137(4) 0.0193(4) 0.0017(3) 0.0009(3) -0.0024(3)
Nb2 0.0214(4) 0.0135(4) 0.0245(4) -0.0007(3) 0.0048(3) 0.0008(3)
Nb3 0.0320(4) 0.0184(4) 0.0177(4) 0.0007(3) 0.0097(3) -0.0031(3)
Zn1 0.0513(8) 0.0515(9) 0.0548(9) -0.0123(7) -0.0060(7) -0.0001(7)
P1 0.0350(13) 0.0148(11) 0.0236(11) 0.0071(9) -0.0031(10) -0.0024(9)
P2 0.0272(11) 0.0158(10) 0.0181(10) 0.0003(8) 0.0017(9) -0.0019(8)
Cs1 0.2188(18) 0.0338(5) 0.0563(6) 0.0026(4) 0.0763(9) 0.0012(7)
Cs2 0.125(2) 0.0532(11) 0.221(3) -0.0395(15) 0.141(2) -0.0316(12)
O1 0.038(4) 0.026(3) 0.035(4) 0.001(3) 0.007(3) -0.008(3)
O2 0.045(4) 0.022(3) 0.035(4) -0.005(3) 0.007(3) -0.004(3)
O3 0.031(3) 0.018(3) 0.027(3) -0.003(2) 0.007(3) 0.000(2)
O4 0.036(4) 0.045(4) 0.055(5) -0.025(4) 0.025(4) -0.016(3)
O5 0.036(4) 0.015(3) 0.028(3) 0.005(2) 0.002(3) -0.003(3)
O6 0.034(3) 0.023(3) 0.028(3) 0.007(3) -0.002(3) -0.001(3)
O7 0.023(3) 0.012(3) 0.018(3) 0.003(2) 0.005(2) 0.001(2)
O8 0.037(4) 0.029(4) 0.071(5) -0.018(4) 0.020(4) 0.002(3)
O9 0.028(4) 0.035(4) 0.069(5) -0.015(4) 0.012(4) 0.000(3)
O10 0.035(3) 0.019(3) 0.034(3) 0.004(3) 0.016(3) 0.003(3)
O11 0.028(3) 0.020(3) 0.033(3) 0.004(3) -0.005(3) 0.001(3)
O12 0.094(7) 0.063(6) 0.080(7) -0.018(5) 0.063(6) -0.030(5)
O13 0.081(6) 0.069(6) 0.047(5) -0.018(4) 0.038(5) -0.022(5)
O14 0.042(4) 0.023(3) 0.019(3) 0.005(2) 0.003(3) -0.003(3)
O15 0.045(4) 0.023(3) 0.043(4) 0.016(3) -0.008(3) -0.006(3)
O16 0.043(4) 0.028(3) 0.021(3) -0.004(3) 0.009(3) -0.013(3)
O17 0.032(3) 0.023(3) 0.038(4) -0.009(3) 0.011(3) -0.007(3)
O18 0.043(4) 0.024(3) 0.023(3) 0.000(3) -0.005(3) 0.000(3)
O1W 0.079(7) 0.061(6) 0.060(6) -0.010(5) 0.004(5) 0.008(5)
O2W 0.066(6) 0.063(6) 0.074(7) 0.021(5) -0.004(5) -0.014(5)
O3W 0.056(6) 0.052(6) 0.174(13) 0.054(7) 0.000(7) -0.007(5)
O4W 0.087(8) 0.074(8) 0.129(11) -0.031(8) -0.025(8) 0.011(7)
O5W 0.087(9) 0.076(9) 0.029(6) 0.000(6) 0.017(6) -0.019(7)
O6W 0.081(8) 0.063(7) 0.112(10) 0.001(6) 0.029(7) 0.003(6)
O7W 0.113(11) 0.163(15) 0.100(10) 0.048(10) -0.011(9) -0.069(11)
O8W 0.035(11) 0.068(16) 0.038(12) 0.009(11) -0.003(9) 0.016(11)

loop_
_atom_type_symbol
_atom_type_description
_atom_type_scat_dispersion_real
_atom_type_scat_dispersion_imag
_atom_type_scat_source
O O 0.0106 0.0060 'International Tables Vol C Tables 4.2.6.8 and 6.1.1.4'
H H 0.0000 0.0000 'International Tables Vol C Tables 4.2.6.8 and 6.1.1.4'
P P 0.1023 0.0942 'International Tables Vol C Tables 4.2.6.8 and 6.1.1.4'
Zn Zn 0.2839 1.4301 'International Tables Vol C Tables 4.2.6.8 and 6.1.1.4'
Nb Nb -2.0727 0.6215 'International Tables Vol C Tables 4.2.6.8 and 6.1.1.4'
Cs Cs -0.3680 2.1192 'International Tables Vol C Tables 4.2.6.8 and 6.1.1.4'

loop_
_geom_angle_atom_site_label_1
_geom_angle_atom_site_label_2
_geom_angle_atom_site_label_3
_geom_angle
_geom_angle_site_symmetry_1
_geom_angle_site_symmetry_3
Nb2 Nb1 Cs1' 81.90(17) . .
Nb2 Nb1 Cs1' 112.97(17) . 4_565
Nb3 Nb1 Nb2 74.16(3) . .
Nb3 Nb1 Cs1' 136.77(16) . .
Nb3 Nb1 Cs1' 117.27(17) . 4_565
Cs1' Nb1 Cs1' 105.0(2) 4_565 .
O1 Nb1 Nb2 163.2(2) . .
O1 Nb1 Nb3 119.8(2) . .
O1 Nb1 Cs1' 53.6(3) . 4_565
O1 Nb1 Cs1' 91.7(3) . .
O1 Nb1 O3 127.4(3) . .
O1 Nb1 O4 84.1(3) . .
O1 Nb1 O5 93.2(3) . .
O1 Nb1 O7 158.0(3) . .
O2 Nb1 Nb2 120.2(2) . .
O2 Nb1 Nb3 160.9(2) . .
O2 Nb1 Cs1' 47.4(3) . 4_565
O2 Nb1 Cs1' 61.4(3) . .
O2 Nb1 O1 44.1(3) . .
O2 Nb1 O3 83.3(3) . .
O2 Nb1 O4 128.0(3) . .
O2 Nb1 O5 90.1(3) . .
O2 Nb1 O7 157.6(3) . .
O3 Nb1 Nb2 37.45(17) . .
O3 Nb1 Nb3 111.59(17) . .
O3 Nb1 Cs1' 93.9(2) . 4_565
O3 Nb1 Cs1' 54.4(2) . .
O4 Nb1 Nb2 110.4(2) . .
O4 Nb1 Nb3 36.28(19) . .
O4 Nb1 Cs1' 102.8(3) . 4_565
O4 Nb1 Cs1' 141.8(3) . .
O4 Nb1 O3 147.9(3) . .
O4 Nb1 O5 87.5(3) . .
O4 Nb1 O7 73.9(2) . .
O5 Nb1 Nb2 79.61(18) . .
O5 Nb1 Nb3 79.84(18) . .
O5 Nb1 Cs1' 45.2(2) . 4_565
O5 Nb1 Cs1' 130.7(2) . .
O5 Nb1 O3 85.0(3) . .
O5 Nb1 O7 86.0(2) . .
O6 Nb1 Nb2 95.7(2) . .
O6 Nb1 Nb3 99.6(2) . .
O6 Nb1 Cs1' 137.7(3) . 4_565
O6 Nb1 Cs1' 47.2(3) . .
O6 Nb1 O1 91.2(3) . .
O6 Nb1 O2 91.7(3) . .
O6 Nb1 O3 90.8(3) . .
O6 Nb1 O4 94.8(3) . .
O6 Nb1 O5 175.3(3) . .
O6 Nb1 O7 90.7(2) . .
O7 Nb1 Nb2 37.46(16) . .
O7 Nb1 Nb3 38.51(16) . .
O7 Nb1 Cs1' 105.5(2) . .
O7 Nb1 Cs1' 131.0(2) . 4_565
O7 Nb1 O3 74.4(2) . .
Nb1 Nb2 Cs1 71.14(3) . .
Nb1 Nb2 Cs2 165.51(4) . 3_655
Nb1 Nb2 Cs2 134.03(6) . 1_455
Cs2 Nb2 Cs1 119.19(5) 3_655 .
Cs2 Nb2 Cs1 62.91(6) 1_455 .
Cs2 Nb2 Cs2 57.07(8) 1_455 3_655
O3 Nb2 Nb1 36.63(17) . .
O3 Nb2 Cs1 44.14(17) . .
O3 Nb2 Cs2 102.52(18) . 1_455
O3 Nb2 Cs2 157.71(18) . 3_655
O3 Nb2 O7 72.6(2) . .
O3 Nb2 O11 87.9(2) . .
O7 Nb2 Nb1 36.43(15) . .
O7 Nb2 Cs1 96.57(15) . .
O7 Nb2 Cs2 146.61(15) . 1_455
O7 Nb2 Cs2 129.13(15) . 3_655
O7 Nb2 O11 79.2(2) . .
O8 Nb2 Nb1 113.4(2) . .
O8 Nb2 Cs1 66.8(3) . .
O8 Nb2 Cs2 80.8(2) . 3_655
O8 Nb2 Cs2 48.8(2) . 1_455
O8 Nb2 O3 78.2(3) . .
O8 Nb2 O7 149.6(3) . .
O8 Nb2 O9 44.5(3) . .
O8 Nb2 O11 91.8(3) . .
O8 Nb2 O17 122.6(3) . 3_655
O9 Nb2 Nb1 154.4(2) . .
O9 Nb2 Cs1 102.6(3) . .
O9 Nb2 Cs2 38.1(2) . 3_655
O9 Nb2 Cs2 47.6(3) . 1_455
O9 Nb2 O3 122.5(3) . .
O9 Nb2 O7 160.9(3) . .
O9 Nb2 O11 89.0(3) . .
O9 Nb2 O17 78.1(3) . 3_655
O10 Nb2 Nb1 97.0(2) . .
O10 Nb2 Cs1 54.8(2) . .
O10 Nb2 Cs2 55.4(2) . 1_455
O10 Nb2 Cs2 82.8(2) . 3_655
O10 Nb2 O3 92.5(3) . .
O10 Nb2 O7 91.4(2) . .
O10 Nb2 O8 98.1(3) . .
O10 Nb2 O9 99.1(3) . .
O10 Nb2 O11 170.0(3) . .
O10 Nb2 O17 91.0(3) . 3_655
O11 Nb2 Nb1 77.48(17) . .
O11 Nb2 Cs1 129.21(17) . .
O11 Nb2 Cs2 100.38(17) . 3_655
O11 Nb2 Cs2 134.14(19) . 1_455
O17 Nb2 Nb1 121.47(19) 3_655 .
O17 Nb2 Cs1 145.6(2) 3_655 .
O17 Nb2 Cs2 97.24(19) 3_655 1_455
O17 Nb2 Cs2 44.16(19) 3_655 3_655
O17 Nb2 O3 158.1(3) 3_655 .
O17 Nb2 O7 85.7(2) 3_655 .
O17 Nb2 O11 85.0(3) 3_655 .
Nb1 Nb3 Cs1 158.85(3) . 3_655
Nb1 Nb3 Cs1 116.75(4) . 1_554
Nb1 Nb3 Cs1' 112.37(17) . 1_554
Nb1 Nb3 Cs2 113.15(5) . 3_755
Cs1 Nb3 Cs1 83.87(3) 1_554 3_655
Cs1 Nb3 Cs2 98.31(6) 1_554 3_755
Cs1 Nb3 Cs2 65.16(5) 3_655 3_755
Cs1' Nb3 Cs2 85.70(17) 1_554 3_755
O4 Nb3 Nb1 36.26(19) . .
O4 Nb3 Cs1 145.9(2) . 3_655
O4 Nb3 Cs1 107.4(2) . 1_554
O4 Nb3 Cs1' 94.3(3) . 1_554
O4 Nb3 Cs2 81.1(2) . 3_755
O4 Nb3 O7 72.9(2) . .
O4 Nb3 O14 90.9(3) . .
O4 Nb3 O16 159.0(3) . 3_655
O7 Nb3 Nb1 37.46(15) . .
O7 Nb3 Cs1 124.81(15) . 1_554
O7 Nb3 Cs1 127.48(15) . 3_655
O7 Nb3 Cs1' 132.2(2) . 1_554
O7 Nb3 Cs2 134.36(16) . 3_755
O10 Nb3 Nb1 97.83(19) 3_655 .
O10 Nb3 Cs1 143.24(19) 3_655 1_554
O10 Nb3 Cs1 63.46(19) 3_655 3_655
O10 Nb3 Cs1' 137.3(2) 3_655 1_554
O10 Nb3 Cs2 54.02(19) 3_655 3_755
O10 Nb3 O4 92.9(3) 3_655 .
O10 Nb3 O7 90.0(2) 3_655 .
O10 Nb3 O14 167.8(3) 3_655 .
O10 Nb3 O16 86.8(3) 3_655 3_655
O12 Nb3 Nb1 113.8(3) . .
O12 Nb3 Cs1 80.6(3) . 3_655
O12 Nb3 Cs1 57.1(4) . 1_554
O12 Nb3 Cs1' 41.9(4) . 1_554
O12 Nb3 Cs2 45.0(4) . 3_755
O12 Nb3 O4 79.3(4) . .
O12 Nb3 O7 151.1(3) . .
O12 Nb3 O10 98.9(4) . 3_655
O12 Nb3 O13 43.1(4) . .
O12 Nb3 O14 93.2(4) . .
O12 Nb3 O16 121.5(4) . 3_655
O13 Nb3 Nb1 154.2(3) . .
O13 Nb3 Cs1 45.5(3) . 3_655
O13 Nb3 Cs1 45.8(3) . 1_554
O13 Nb3 Cs1' 44.6(3) . 1_554
O13 Nb3 Cs2 61.4(3) . 3_755
O13 Nb3 O4 122.3(3) . .
O13 Nb3 O7 162.4(3) . .
O13 Nb3 O10 97.5(4) . 3_655
O13 Nb3 O14 90.4(4) . .
O13 Nb3 O16 78.5(3) . 3_655
O14 Nb3 Nb1 78.47(17) . .
O14 Nb3 Cs1 45.17(18) . 1_554
O14 Nb3 Cs1 117.61(17) . 3_655
O14 Nb3 Cs1' 53.9(2) . 1_554
O14 Nb3 Cs2 138.18(19) . 3_755
O14 Nb3 O7 79.9(2) . .
O16 Nb3 Nb1 122.99(19) 3_655 .
O16 Nb3 Cs1 50.4(2) 3_655 3_655
O16 Nb3 Cs1 84.55(18) 3_655 1_554
O16 Nb3 Cs1' 100.1(2) 3_655 1_554
O16 Nb3 Cs2 114.9(2) 3_655 3_755
O16 Nb3 O7 86.1(2) 3_655 .
O16 Nb3 O14 85.6(3) 3_655 .
Cs1' Zn1 Cs2 124.8(2) . .
O18 Zn1 Cs1' 71.6(3) . .
O18 Zn1 Cs2 64.4(2) . .
O18 Zn1 O1W 94.4(4) . .
O18 Zn1 O2W 96.2(4) . .
O18 Zn1 O3W 92.0(4) . .
O18 Zn1 O4W 176.7(5) . .
O18 Zn1 O5W 92.7(6) . .
O1W Zn1 Cs1' 31.0(4) . .
O1W Zn1 Cs2 122.9(3) . .
O1W Zn1 O2W 90.5(4) . .
O1W Zn1 O4W 84.7(4) . .
O2W Zn1 Cs1' 113.0(3) . .
O2W Zn1 Cs2 45.6(3) . .
O2W Zn1 O4W 87.0(6) . .
O3W Zn1 Cs1' 156.5(4) . .
O3W Zn1 Cs2 56.7(5) . .
O3W Zn1 O1W 172.4(4) . .
O3W Zn1 O2W 84.7(5) . .
O3W Zn1 O4W 89.2(5) . .
O4W Zn1 Cs1' 106.4(4) . .
O4W Zn1 Cs2 118.8(5) . .
O5W Zn1 Cs1' 72.0(6) . .
O5W Zn1 Cs2 138.6(6) . .
O5W Zn1 O1W 91.1(7) . .
O5W Zn1 O2W 170.9(6) . .
O5W Zn1 O3W 92.7(8) . .
O5W Zn1 O4W 84.2(7) . .
Cs1 P1 Cs1 120.88(6) 4_565 1_554
O5 P1 Cs1 121.9(3) . 1_554
O5 P1 Cs1 46.8(2) . 4_565
O5 P1 Cs1' 33.5(3) . 4_565
O11 P1 Cs1 126.6(3) . 1_554
O11 P1 Cs1 107.5(3) . 4_565
O11 P1 Cs1' 117.9(3) . 4_565
O11 P1 O5 106.9(4) . .
O14 P1 Cs1 140.1(3) . 4_565
O14 P1 Cs1 38.2(2) . 1_554
O14 P1 Cs1' 124.6(3) . 4_565
O14 P1 O5 107.7(4) . .
O14 P1 O11 109.9(4) . .
O15 P1 Cs1 73.4(4) . 1_554
O15 P1 Cs1 67.2(3) . 4_565
O15 P1 Cs1' 77.8(3) . 4_565
O15 P1 O5 111.2(4) . .
O15 P1 O11 109.4(4) . .
O15 P1 O14 111.6(4) . .
Cs1' P2 Cs2 131.3(2) . .
Cs2 P2 Cs1 147.59(7) . .
O6 P2 Cs1 72.6(3) . .
O6 P2 Cs1' 70.2(3) . .
O6 P2 Cs2 88.0(3) . .
O16 P2 Cs1 50.4(3) . .
O16 P2 Cs1' 65.6(3) . .
O16 P2 Cs2 161.3(3) . .
O16 P2 O6 107.6(4) . .
O17 P2 Cs1 158.4(3) . .
O17 P2 Cs1' 175.6(3) . .
O17 P2 Cs2 52.4(2) . .
O17 P2 O6 108.7(4) . .
O17 P2 O16 111.2(4) . .
O18 P2 Cs1 89.9(3) . .
O18 P2 Cs1' 75.1(3) . .
O18 P2 Cs2 71.6(3) . .
O18 P2 O6 108.7(4) . .
O18 P2 O16 111.3(4) . .
O18 P2 O17 109.2(4) . .
O2 Cs1 O10 160.72(15) 4_566 .
O3 Cs1 O2 115.51(15) . 4_566
O3 Cs1 O10 46.94(14) . .
O3 Cs1 O12 140.45(19) . 1_556
O3 Cs1 O15 42.44(15) . 4_566
O5 Cs1 O2 46.96(15) 4_566 4_566
O5 Cs1 O3 73.58(15) 4_566 .
O5 Cs1 O10 119.50(15) 4_566 .
O5 Cs1 O12 113.02(19) 4_566 1_556
O5 Cs1 O15 41.57(15) 4_566 4_566
O5 Cs1 O16 129.44(17) 4_566 .
O5 Cs1 O1W 62.5(2) 4_566 .
O12 Cs1 O2 67.37(19) 1_556 4_566
O12 Cs1 O10 119.35(19) 1_556 .
O12 Cs1 O15 153.92(19) 1_556 4_566
O13 Cs1 O2 89.42(19) 1_556 4_566
O13 Cs1 O2 144.6(2) 3_655 4_566
O13 Cs1 O3 95.14(18) 3_655 .
O13 Cs1 O3 137.91(19) 1_556 .
O13 Cs1 O5 136.0(2) 1_556 4_566
O13 Cs1 O5 168.2(2) 3_655 4_566
O13 Cs1 O10 48.83(18) 3_655 .
O13 Cs1 O10 100.87(19) 1_556 .
O13 Cs1 O12 77.8(2) 3_655 1_556
O13 Cs1 O12 23.5(2) 1_556 1_556
O13 Cs1 O13 55.2(3) 1_556 3_655
O13 Cs1 O15 177.3(2) 1_556 4_566
O13 Cs1 O15 127.1(2) 3_655 4_566
O13 Cs1 O16 68.49(19) 1_556 .
O13 Cs1 O16 45.76(19) 3_655 .
O13 Cs1 O1W 92.2(3) 1_556 .
O13 Cs1 O1W 118.8(3) 3_655 .
O14 Cs1 O2 62.12(16) 1_556 4_566
O14 Cs1 O3 167.74(17) 1_556 .
O14 Cs1 O5 99.03(16) 1_556 4_566
O14 Cs1 O10 136.88(15) 1_556 .
O14 Cs1 O12 51.26(19) 1_556 1_556
O14 Cs1 O13 53.9(2) 1_556 1_556
O14 Cs1 O13 91.47(19) 1_556 3_655
O14 Cs1 O15 125.95(17) 1_556 4_566
O14 Cs1 O16 122.07(17) 1_556 .
O14 Cs1 O1W 109.7(2) 1_556 .
O14 Cs1 O7W 77.2(3) 1_556 .
O15 Cs1 O2 88.32(14) 4_566 4_566
O15 Cs1 O10 80.88(14) 4_566 .
O16 Cs1 O2 127.82(17) . 4_566
O16 Cs1 O3 69.45(15) . .
O16 Cs1 O10 45.15(15) . .
O16 Cs1 O12 78.66(19) . 1_556
O16 Cs1 O15 111.88(16) . 4_566
O1W Cs1 O2 57.7(2) . 4_566
O1W Cs1 O3 76.0(2) . .
O1W Cs1 O10 105.2(2) . .
O1W Cs1 O12 73.9(2) . 1_556
O1W Cs1 O15 85.3(2) . 4_566
O1W Cs1 O16 75.9(2) . .
O7W Cs1 O2 85.7(3) . 4_566
O7W Cs1 O3 90.7(3) . .
O7W Cs1 O5 65.3(3) . 4_566
O7W Cs1 O10 100.8(3) . .
O7W Cs1 O12 128.2(3) . 1_556
O7W Cs1 O13 112.5(3) . 3_655
O7W Cs1 O13 126.2(3) . 1_556
O7W Cs1 O15 55.0(3) . 4_566
O7W Cs1 O16 145.6(3) . .
O7W Cs1 O1W 127.7(3) . .
O1 Cs1' Zn1 70.9(3) 4_566 .
O1 Cs1' O6 109.8(4) 4_566 .
O1 Cs1' O14 91.6(3) 4_566 1_556
O1 Cs1' O18 103.8(4) 4_566 .
O1 Cs1' O5W 67.2(4) 4_566 .
O2 Cs1' Zn1 92.9(3) 4_566 .
O2 Cs1' O1 26.3(2) 4_566 4_566
O2 Cs1' O6 135.9(4) 4_566 .
O2 Cs1' O13 102.9(4) 4_566 1_556
O2 Cs1' O14 66.3(3) 4_566 1_556
O2 Cs1' O16 164.9(5) 4_566 .
O2 Cs1' O18 123.9(4) 4_566 .
O2 Cs1' O5W 78.0(4) 4_566 .
O5 Cs1' Zn1 110.0(4) 4_566 .
O5 Cs1' O1 54.4(3) 4_566 4_566
O5 Cs1' O2 54.7(3) 4_566 4_566
O5 Cs1' O6 103.6(4) 4_566 .
O5 Cs1' O12 135.6(5) 4_566 1_556
O5 Cs1' O13 147.3(5) 4_566 1_556
O5 Cs1' O14 96.2(3) 4_566 1_556
O5 Cs1' O16 138.0(4) 4_566 .
O5 Cs1' O18 134.9(4) 4_566 .
O5 Cs1' O5W 120.7(5) 4_566 .
O6 Cs1' Zn1 56.0(2) . .
O6 Cs1' O14 156.7(4) . 1_556
O6 Cs1' O18 41.6(2) . .
O6 Cs1' O5W 85.8(4) . .
O12 Cs1' Zn1 78.1(3) 1_556 .
O12 Cs1' O1 91.5(4) 1_556 4_566
O12 Cs1' O2 82.0(4) 1_556 4_566
O12 Cs1' O6 115.5(4) 1_556 .
O12 Cs1' O13 26.3(3) 1_556 1_556
O12 Cs1' O14 52.9(3) 1_556 1_556
O12 Cs1' O16 86.4(4) 1_556 .
O12 Cs1' O18 74.9(3) 1_556 .
O12 Cs1' O5W 47.3(4) 1_556 .
O13 Cs1' Zn1 92.9(3) 1_556 .
O13 Cs1' O1 117.1(4) 1_556 4_566
O13 Cs1' O6 108.5(4) 1_556 .
O13 Cs1' O14 51.2(3) 1_556 1_556
O13 Cs1' O16 69.1(3) 1_556 .
O13 Cs1' O18 76.2(3) 1_556 .
O13 Cs1' O5W 68.2(4) 1_556 .
O14 Cs1' Zn1 127.8(4) 1_556 .
O14 Cs1' O18 126.0(4) 1_556 .
O14 Cs1' O5W 94.8(4) 1_556 .
O16 Cs1' Zn1 75.1(3) . .
O16 Cs1' O1 145.7(4) . 4_566
O16 Cs1' O6 43.2(2) . .
O16 Cs1' O14 113.6(4) . 1_556
O16 Cs1' O18 42.8(2) . .
O16 Cs1' O5W 87.0(4) . .
O18 Cs1' Zn1 32.90(15) . .
O18 Cs1' O5W 49.0(4) . .
O1W Cs1' Zn1 31.0(3) . .
O1W Cs1' O1 52.9(4) . 4_566
O1W Cs1' O2 79.1(5) . 4_566
O1W Cs1' O5 79.4(5) . 4_566
O1W Cs1' O6 58.1(4) . .
O1W Cs1' O12 103.4(6) . 1_556
O1W Cs1' O13 122.9(6) . 1_556
O1W Cs1' O14 139.4(6) . 1_556
O1W Cs1' O16 94.4(5) . .
O1W Cs1' O18 58.6(4) . .
O1W Cs1' O5W 56.3(5) . .
O5W Cs1' Zn1 33.1(3) . .
O8 Cs2 O10 50.82(16) 1_655 1_655
O8 Cs2 O13 90.1(2) 1_655 3_755
O8 Cs2 O18 134.81(17) 1_655 .
O8 Cs2 O3W 112.6(2) 1_655 .
O8 Cs2 O5W 150.0(4) 1_655 3_756
O8 Cs2 O8W 145.83(16) 1_655 .
O9 Cs2 O8 125.3(2) 3_655 1_655
O9 Cs2 O8 26.71(19) 1_655 1_655
O9 Cs2 O9 98.6(2) 3_655 1_655
O9 Cs2 O10 52.01(17) 1_655 1_655
O9 Cs2 O10 104.98(18) 3_655 1_655
O9 Cs2 O12 84.4(2) 3_655 3_755
O9 Cs2 O13 99.59(19) 1_655 3_755
O9 Cs2 O13 106.3(2) 3_655 3_755
O9 Cs2 O17 47.42(18) 3_655 .
O9 Cs2 O17 119.2(2) 1_655 .
O9 Cs2 O18 84.02(18) 3_655 .
O9 Cs2 O18 142.22(19) 1_655 .
O9 Cs2 O3W 121.9(2) 3_655 .
O9 Cs2 O3W 139.1(2) 1_655 .
O9 Cs2 O5W 137.6(4) 1_655 3_756
O9 Cs2 O5W 55.1(4) 3_655 3_756
O9 Cs2 O8W 170.24(15) 1_655 .
O9 Cs2 O8W 88.36(18) 3_655 .
O10 Cs2 O13 47.91(17) 1_655 3_755
O10 Cs2 O18 162.88(19) 1_655 .
O10 Cs2 O8W 132.74(16) 1_655 .
O12 Cs2 O8 102.1(2) 3_755 1_655
O12 Cs2 O9 102.1(2) 3_755 1_655
O12 Cs2 O10 52.40(19) 3_755 1_655
O12 Cs2 O13 22.0(2) 3_755 3_755
O12 Cs2 O17 117.7(2) 3_755 .
O12 Cs2 O18 115.6(2) 3_755 .
O12 Cs2 O3W 88.6(3) 3_755 .
O12 Cs2 O5W 48.7(4) 3_755 3_756
O12 Cs2 O8W 85.28(19) 3_755 .
O13 Cs2 O18 115.93(19) 3_755 .
O17 Cs2 O8 135.6(2) . 1_655
O17 Cs2 O10 152.05(18) . 1_655
O17 Cs2 O13 133.8(2) . 3_755
O17 Cs2 O18 40.64(15) . .
O17 Cs2 O3W 88.3(2) . .
O17 Cs2 O5W 70.0(4) . 3_756
O17 Cs2 O8W 61.21(13) . .
O2W Cs2 O8 82.8(2) . 1_655
O2W Cs2 O9 100.4(2) . 1_655
O2W Cs2 O9 128.1(2) . 3_655
O2W Cs2 O10 124.7(2) . 1_655
O2W Cs2 O12 136.4(3) . 3_755
O2W Cs2 O13 117.3(2) . 3_755
O2W Cs2 O17 81.4(2) . .
O2W Cs2 O18 52.9(2) . .
O2W Cs2 O3W 51.2(3) . .
O2W Cs2 O5W 121.9(4) . 3_756
O2W Cs2 O8W 69.9(2) . .
O3W Cs2 O10 115.3(2) . 1_655
O3W Cs2 O13 76.1(2) . 3_755
O3W Cs2 O18 48.5(2) . .
O3W Cs2 O8W 33.53(17) . .
O5W Cs2 O10 99.2(4) 3_756 1_655
O5W Cs2 O13 64.3(4) 3_756 3_755
O5W Cs2 O18 73.7(4) 3_756 .
O5W Cs2 O3W 77.9(4) 3_756 .
O5W Cs2 O8W 52.1(3) 3_756 .
O8W Cs2 O13 84.88(15) . 3_755
O8W Cs2 O18 31.35(10) . .
Nb1 O1 Cs1' 97.7(3) . 4_565
O2 O1 Nb1 67.1(4) . .
O2 O1 Cs1' 69.1(4) . 4_565
Nb1 O2 Cs1 102.2(2) . 4_565
Nb1 O2 Cs1' 105.1(3) . 4_565
O1 O2 Nb1 68.8(4) . .
O1 O2 Cs1 99.9(4) . 4_565
O1 O2 Cs1' 84.6(4) . 4_565
Nb1 O3 Nb2 105.9(3) . .
Nb1 O3 Cs1 117.0(2) . .
Nb1 O3 Cs1' 98.3(3) . .
Nb2 O3 Cs1 110.2(2) . .
Nb2 O3 Cs1' 125.4(3) . .
Nb1 O4 Nb3 107.5(3) . .
Nb1 O5 Cs1 120.7(3) . 4_565
Nb1 O5 Cs1' 106.4(3) . 4_565
P1 O5 Nb1 123.4(3) . .
P1 O5 Cs1 112.5(3) . 4_565
P1 O5 Cs1' 130.1(4) . 4_565
Nb1 O6 Cs1' 107.8(3) . .
P2 O6 Nb1 155.8(4) . .
P2 O6 Cs1' 84.8(4) . .
Nb1 O7 Nb2 106.1(2) . .
Nb1 O7 Nb3 104.0(2) . .
Nb3 O7 Nb2 142.2(3) . .
Nb2 O8 Cs2 104.3(3) . 1_455
O9 O8 Nb2 68.8(4) . .
O9 O8 Cs2 74.9(5) . 1_455
Nb2 O9 Cs2 105.2(3) . 1_455
Nb2 O9 Cs2 118.5(3) . 3_655
Cs2 O9 Cs2 81.4(2) 3_655 1_455
O8 O9 Nb2 66.7(4) . .
O8 O9 Cs2 159.8(6) . 3_655
O8 O9 Cs2 78.4(5) . 1_455
Nb2 O10 Nb3 161.6(4) . 3_655
Nb2 O10 Cs1 101.3(2) . .
Nb2 O10 Cs2 98.2(2) . 1_455
Nb3 O10 Cs1 89.0(2) 3_655 .
Nb3 O10 Cs2 98.8(2) 3_655 1_455
Cs2 O10 Cs1 77.74(14) 1_455 .
P1 O11 Nb2 127.5(4) . .
Nb3 O12 Cs1 95.9(4) . 1_554
Nb3 O12 Cs1' 113.4(6) . 1_554
Nb3 O12 Cs2 109.7(5) . 3_755
Cs1' O12 Cs2 133.8(4) 1_554 3_755
Cs2 O12 Cs1 143.0(3) 3_755 1_554
O13 O12 Nb3 69.1(5) . .
O13 O12 Cs1 63.2(6) . 1_554
O13 O12 Cs1' 79.9(7) . 1_554
O13 O12 Cs2 100.9(7) . 3_755
Nb3 O13 Cs1 108.3(4) . 1_554
Nb3 O13 Cs1 108.7(4) . 3_655
Nb3 O13 Cs1' 109.8(5) . 1_554
Nb3 O13 Cs2 91.4(3) . 3_755
Cs1 O13 Cs1 124.8(3) 1_554 3_655
Cs1 O13 Cs2 135.6(3) 1_554 3_755
Cs1 O13 Cs2 82.2(2) 3_655 3_755
Cs1' O13 Cs2 113.5(3) 1_554 3_755
O12 O13 Nb3 67.8(5) . .
O12 O13 Cs1 93.3(7) . 1_554
O12 O13 Cs1 138.4(8) . 3_655
O12 O13 Cs1' 73.8(7) . 1_554
O12 O13 Cs2 57.1(6) . 3_755
Nb3 O14 Cs1 106.5(3) . 1_554
Nb3 O14 Cs1' 96.8(3) . 1_554
P1 O14 Nb3 128.4(4) . .
P1 O14 Cs1 123.9(3) . 1_554
P1 O14 Cs1' 126.2(4) . 1_554
P1 O15 Cs1 91.2(3) . 4_565
Nb3 O16 Cs1 101.1(3) 3_655 .
Nb3 O16 Cs1' 122.6(4) 3_655 .
P2 O16 Nb3 142.5(4) . 3_655
P2 O16 Cs1 108.8(3) . .
P2 O16 Cs1' 89.4(3) . .
Nb2 O17 Cs2 109.6(3) 3_655 .
P2 O17 Nb2 143.1(4) . 3_655
P2 O17 Cs2 105.7(3) . .
Zn1 O18 Cs1' 75.5(3) . .
Zn1 O18 Cs2 86.4(2) . .
P2 O18 Zn1 130.0(4) . .
P2 O18 Cs1' 80.7(4) . .
P2 O18 Cs2 86.0(3) . .
Cs1' O18 Cs2 141.6(3) . .
Zn1 O1W Cs1 123.8(4) . .
Cs1' O1W Zn1 118.0(6) . .
Zn1 O2W Cs2 104.7(4) . .
Zn1 O3W Cs2 92.9(5) . .
Zn1 O5W Cs1' 74.9(6) . .
Zn1 O5W Cs2 128.1(9) . 3_756
Cs2 O5W Cs1' 112.5(6) 3_756 .
Cs2 O8W Cs2 180.0 3_756 .

loop_
_geom_bond_atom_site_label_1
_geom_bond_atom_site_label_2
_geom_bond_distance
_geom_bond_site_symmetry_2
Nb1 Nb2 3.2956(14) .
Nb1 Nb3 3.2492(13) .
Nb1 Cs1' 4.090(12) 4_565
Nb1 Cs1' 4.413(12) .
Nb1 O1 1.981(6) .
Nb1 O2 1.956(7) .
Nb1 O3 2.045(6) .
Nb1 O4 2.015(7) .
Nb1 O5 2.029(6) .
Nb1 O6 1.956(6) .
Nb1 O7 2.037(5) .
Nb2 Cs1 4.516(2) .
Nb2 Cs2 4.153(2) 1_455
Nb2 Cs2 4.358(3) 3_655
Nb2 O3 2.084(6) .
Nb2 O7 2.086(6) .
Nb2 O8 1.938(7) .
Nb2 O9 1.968(7) .
Nb2 O10 1.866(6) .
Nb2 O11 2.129(7) .
Nb2 O17 2.046(6) 3_655
Nb3 Cs1 4.2038(17) 3_655
Nb3 Cs1 4.1911(18) 1_554
Nb3 Cs1' 4.200(12) 1_554
Nb3 Cs2 4.217(3) 3_755
Nb3 O4 2.016(7) .
Nb3 O7 2.085(6) .
Nb3 O10 1.946(6) 3_655
Nb3 O12 1.914(9) .
Nb3 O13 1.930(8) .
Nb3 O14 2.073(6) .
Nb3 O16 2.046(6) 3_655
Zn1 Cs1' 3.599(12) .
Zn1 Cs2 4.122(3) .
Zn1 O18 2.019(7) .
Zn1 O1W 2.099(11) .
Zn1 O2W 2.112(11) .
Zn1 O3W 2.089(11) .
Zn1 O4W 2.217(12) .
Zn1 O5W 2.033(17) .
P1 Cs1 4.156(3) 1_554
P1 Cs1 4.064(3) 4_565
P1 Cs1' 4.196(12) 4_565
P1 O5 1.553(6) .
P1 O11 1.542(7) .
P1 O14 1.534(7) .
P1 O15 1.499(7) .
P2 Cs1 4.054(3) .
P2 Cs1' 3.600(12) .
P2 Cs2 3.915(3) .
P2 O6 1.528(6) .
P2 O16 1.519(7) .
P2 O17 1.515(7) .
P2 O18 1.499(7) .
Cs1 O2 3.758(7) 4_566
Cs1 O3 3.351(6) .
Cs1 O5 3.208(6) 4_566
Cs1 O10 3.761(7) .
Cs1 O12 3.538(13) 1_556
Cs1 O13 3.164(11) 1_556
Cs1 O13 3.167(10) 3_655
Cs1 O14 3.100(6) 1_556
Cs1 O15 3.747(8) 4_566
Cs1 O16 3.301(7) .
Cs1 O1W 3.249(12) .
Cs1 O7W 3.14(2) .
Cs1' O1 3.323(14) 4_566
Cs1' O2 3.118(14) 4_566
Cs1' O5 3.024(13) 4_566
Cs1' O6 3.402(14) .
Cs1' O12 3.056(17) 1_556
Cs1' O13 3.133(15) 1_556
Cs1' O14 3.415(14) 1_556
Cs1' O16 3.280(14) .
Cs1' O18 3.525(14) .
Cs1' O1W 2.099(17) .
Cs1' O5W 3.54(2) .
Cs2 O8 3.224(9) 1_655
Cs2 O9 3.061(8) 3_655
Cs2 O9 3.177(10) 1_655
Cs2 O10 3.453(7) 1_655
Cs2 O12 3.167(13) 3_755
Cs2 O13 3.703(11) 3_755
Cs2 O17 3.222(7) .
Cs2 O18 3.723(8) .
Cs2 O2W 3.044(12) .
Cs2 O3W 3.451(18) .
Cs2 O5W 3.34(2) 3_756
Cs2 O8W 3.610(3) .
O1 Cs1' 3.323(14) 4_565
O1 O2 1.479(10) .
O2 Cs1 3.758(7) 4_565
O2 Cs1' 3.118(14) 4_565
O5 Cs1 3.208(6) 4_565
O5 Cs1' 3.024(13) 4_565
O8 Cs2 3.224(9) 1_455
O8 O9 1.479(10) .
O9 Cs2 3.177(10) 1_455
O9 Cs2 3.061(8) 3_655
O10 Nb3 1.946(6) 3_655
O10 Cs2 3.453(7) 1_455
O12 Cs1 3.538(13) 1_554
O12 Cs1' 3.056(17) 1_554
O12 Cs2 3.167(13) 3_755
O12 O13 1.411(13) .
O13 Cs1 3.164(11) 1_554
O13 Cs1 3.167(10) 3_655
O13 Cs1' 3.133(15) 1_554
O13 Cs2 3.703(11) 3_755
O14 Cs1 3.100(6) 1_554
O14 Cs1' 3.415(14) 1_554
O15 Cs1 3.747(8) 4_565
O16 Nb3 2.046(6) 3_655
O17 Nb2 2.046(6) 3_655
O5W Cs2 3.34(2) 3_756
O8W Cs2 3.610(3) 3_756
